data_9004799
loop_
_publ_author_name
'Ertl, A.'
'Hughes, J. M.'
'Brandstatter, F.'
'Dyar, M. D.'
'Prasad, P. S. R.'

_publ_section_title
;
 Disordered Mg-bearing olenite from a granitic pegmatite at Goslarn, Austria:
 A chemical, structural, and infrared spectroscopic study
 Sample: GOS1, from the sample rim
;
_journal_name_full 'The Canadian Mineralogist'
_journal_page_first 1363
_journal_page_last 1370
_journal_paper_doi 10.2113/gscanmin.41.6.1363
_journal_volume 41
_journal_year 2003
_chemical_compound_source 'Goslarn, Austria'
_chemical_formula_sum
;Al6.405 B3 Ca0.1 F0.03 Fe0.39 H3.05 K0.001 Mg2.163 Na0.71 O30.97 Si5.952
 Ti0.09
;
_chemical_name_mineral Olenite
_space_group_IT_number 160
_symmetry_space_group_name_Hall 'R 3 -2"'
_symmetry_space_group_name_H-M 'R 3 m :H'
_cell_angle_alpha 90
_cell_angle_beta 90
_cell_angle_gamma 120
_cell_formula_units_Z 3
_cell_length_a 15.9238
_cell_length_b 15.9238
_cell_length_c 7.1822
_cell_volume 1577.181
_database_code_amcsd 0005892
_exptl_crystal_density_diffrn 3.066
_cod_original_sg_symbol_H-M 'R 3 m'
_cod_original_formula_sum 'Na.71 Ca.1 K.001 Al6.405 Mg2.163 Fe.39 Ti.09 Si5.952 B3 O30.97 F.03 H3.05'
_cod_database_code 9004799

loop_
_space_group_symop_operation_xyz
x,y,z
2/3+x,1/3+y,1/3+z
1/3+x,2/3+y,2/3+z
x,x-y,z
2/3+x,1/3+x-y,1/3+z
1/3+x,2/3+x-y,2/3+z
-y,-x,z
2/3-y,1/3-x,1/3+z
1/3-y,2/3-x,2/3+z
-x+y,y,z
2/3-x+y,1/3+y,1/3+z
1/3-x+y,2/3+y,2/3+z
-y,x-y,z
2/3-y,1/3+x-y,1/3+z
1/3-y,2/3+x-y,2/3+z
-x+y,-x,z
2/3-x+y,1/3-x,1/3+z
1/3-x+y,2/3-x,2/3+z

loop_
_atom_site_label
_atom_site_fract_x
_atom_site_fract_y
_atom_site_fract_z
_atom_site_occupancy
_atom_site_U_iso_or_equiv
_atom_site_type_symbol
_atom_site_attached_hydrogens
NaX 0.00000 0.00000 0.75000 0.71000 0.02078 Na 0
CaX 0.00000 0.00000 0.75000 0.10000 0.02078 Ca 0
KX 0.00000 0.00000 0.75000 0.00100 0.02078 K 0
AlY 0.87622 0.93811 0.34550 0.47300 0.01107 Al 0
MgY 0.87622 0.93811 0.34550 0.36700 0.01107 Mg 0
Fe2+Y 0.87622 0.93811 0.34550 0.13000 0.01107 Fe 0
TiY 0.87622 0.93811 0.34550 0.03000 0.01107 Ti 0
AlZ 0.70221 0.73856 0.36821 0.82300 0.00745 Al 0
MgZ 0.70221 0.73856 0.36821 0.17700 0.00745 Mg 0
SiT 0.80826 0.81018 0.97891 0.99200 0.00682 Si 0
AlT 0.80826 0.81018 0.97891 0.00800 0.00682 Al 0
B 0.89015 0.78031 0.52491 1.00000 0.00852 B 0
O1 0.00000 0.00000 0.20634 0.92000 0.01565 O 0
O-H1 0.00000 0.00000 0.20634 0.05000 0.01565 O 1
F1 0.00000 0.00000 0.20634 0.03000 0.01565 F 0
O2 0.93909 0.87818 0.49222 1.00000 0.01398 O 0
O3 0.73740 0.86870 0.46854 1.00000 0.01517 O 0
O4 0.90658 0.81316 0.90805 1.00000 0.01235 O 0
O5 0.81520 0.90760 0.88624 1.00000 0.01260 O 0
O6 0.80465 0.81492 0.20231 1.00000 0.01067 O 0
O7 0.71468 0.71484 0.90080 1.00000 0.01027 O 0
O8 0.79065 0.72980 0.53925 1.00000 0.01139 O 0
H3 0.73910 0.86950 0.58620 1.00000 0.04300 H 0

loop_
_cod_changelog_entry_id
_cod_changelog_entry_author
_cod_changelog_entry_date
_cod_changelog_entry_text
1
;cod-tools version 3.8.0
Id: cif_guess_AMCSD_atom_types 9581 2023-05-17 12:35:41Z saulius
;
2023-05-18T11:38:27+03:00
;Derived atom types and hydrogen counts
from atom names that follow the AMCSD naming convention
(Wat == water, O-H == hydroxyl).
;

loop_
_cod_related_entry_id
_cod_related_entry_database
_cod_related_entry_code
1 AMCSD 0005892
